data_4113489
loop_
_publ_author_name
'Charles-Andr\'e Fustin'
'Christian Bailly'
'Guy J. Clarkson'
'Philippe De Groote'
'Trent H. Galow'
'David A. Leigh'
'Duncan Robertson'
'Alexandra M. Z. Slawin'
'Jenny K. Y. Wong'

_publ_section_title
;
 Mechanically Linked Polycarbonate
;
_journal_name_full 'Journal of the American Chemical Society'
_journal_page_first 2200
_journal_page_last 2207
_journal_paper_doi 10.1021/ja0292546
_journal_volume 125
_journal_year 2003
_chemical_formula_analytical 'C78 H100 N8 O11'
_chemical_formula_moiety 'C39 H49 N4 O5.C39 H49 N4 O5.H2 O1'
_chemical_formula_structural 'C78 H100 N8 O11'
_chemical_formula_sum 'C78 H100 N8 O11'
_chemical_formula_weight 1325.66
_chemical_name_systematic
; 
 ? 
;
_space_group_IT_number 2
_symmetry_cell_setting triclinic
_symmetry_space_group_name_Hall '-P 1'
_symmetry_space_group_name_H-M 'P -1'
_atom_sites_solution_hydrogens geom
_atom_sites_solution_primary direct
_atom_sites_solution_secondary difmap
_audit_creation_method SHELXL
_cell_angle_alpha 71.3310(10)
_cell_angle_beta 83.9370(10)
_cell_angle_gamma 79.5650(10)
_cell_formula_units_Z 4
_cell_length_a 16.0178(3)
_cell_length_b 23.1950(6)
_cell_length_c 23.2949(5)
_cell_measurement_reflns_used 27
_cell_measurement_temperature 293(2)
_cell_measurement_theta_max 168
_cell_measurement_theta_min 12
_cell_volume 8053.3(3)
_computing_cell_refinement SMART/SAINT
_computing_data_collection SMART
_computing_data_reduction SAINT
_computing_molecular_graphics SHELXTL
_computing_publication_material SHELXTL
_computing_structure_refinement 'SHELXL-93 (Sheldrick, 1993)'
_computing_structure_solution 'SHELXS-86 (Sheldrick, 1990)'
_diffrn_ambient_temperature 293(2)
_diffrn_measurement_device SMART
_diffrn_measurement_method CCD
_diffrn_radiation_monochromator graphite
_diffrn_radiation_source 'fine-focus sealed tube'
_diffrn_radiation_type MoK\a
_diffrn_radiation_wavelength 0.71073
_diffrn_reflns_av_R_equivalents 0.0965
_diffrn_reflns_av_sigmaI/netI 0.2158
_diffrn_reflns_limit_h_max 17
_diffrn_reflns_limit_h_min -17
_diffrn_reflns_limit_k_max 17
_diffrn_reflns_limit_k_min -25
_diffrn_reflns_limit_l_max 25
_diffrn_reflns_limit_l_min -25
_diffrn_reflns_number 37390
_diffrn_reflns_theta_max 23.33
_diffrn_reflns_theta_min 1.54
_exptl_absorpt_coefficient_mu 0.073
_exptl_absorpt_correction_T_max 1.000
_exptl_absorpt_correction_T_min 0.320112
_exptl_absorpt_correction_type sadabs
_exptl_crystal_colour colourless
_exptl_crystal_density_diffrn 1.093
_exptl_crystal_description prism
_exptl_crystal_F_000 2848
_exptl_crystal_size_max 0.35
_exptl_crystal_size_mid 0.2
_exptl_crystal_size_min 0.18
_refine_diff_density_max 1.363
_refine_diff_density_min -0.478
_refine_diff_density_rms 0.146
_refine_ls_extinction_coef 0.0026(5)
_refine_ls_extinction_expression Fc^*^=kFc[1+0.001xFc^2^\l^3^/sin(2\q)]^-1/4^
_refine_ls_extinction_method SHELXL
_refine_ls_goodness_of_fit_all 0.933
_refine_ls_goodness_of_fit_obs 1.588
_refine_ls_hydrogen_treatment riding
_refine_ls_matrix_type full
_refine_ls_number_parameters 1446
_refine_ls_number_reflns 22686
_refine_ls_number_restraints 0
_refine_ls_restrained_S_all 1.007
_refine_ls_restrained_S_obs 1.588
_refine_ls_R_factor_all 0.3135
_refine_ls_R_factor_obs 0.1680
_refine_ls_shift/esd_max -0.347
_refine_ls_shift/esd_mean 0.047
_refine_ls_structure_factor_coef Fsqd
_refine_ls_weighting_details 'w=1/[\s^2^(Fo^2^)+(0.2506P)^2^+0.0000P] where P=(Fo^2^+2Fc^2^)/3'
_refine_ls_weighting_scheme calc
_refine_ls_wR_factor_all 0.5043
_refine_ls_wR_factor_obs 0.4019
_reflns_number_observed 6109
_reflns_number_total 22736
_reflns_observed_criterion >2sigma(I)
_cod_data_source_file ja0292546-3_s2_5.cif
_cod_data_source_block bis_O_allyl_derivative_1
_cod_depositor_comments
;
The following automatic conversions were performed:

'_refine_ls_weighting_scheme' value 'calc
w=1/[\s^2^(Fo^2^)+(0.2506P)^2^+0.0000P] where P=(Fo^2^+2Fc^2^)/3' was
changed to 'calc'. New tag '_refine_ls_weighting_details' was
created. The value of the new tag was set to
'w=1/[\s^2^(Fo^2^)+(0.2506P)^2^+0.0000P] where P=(Fo^2^+2Fc^2^)/3'.

Automatic conversion script
Id: cif_fix_values 3143 2015-03-26 13:38:13Z robertas 
;
_cod_database_code 4113489

loop_
_symmetry_equiv_pos_as_xyz
'x, y, z'
'-x, -y, -z'

loop_
_atom_site_aniso_label
_atom_site_aniso_U_11
_atom_site_aniso_U_22
_atom_site_aniso_U_33
_atom_site_aniso_U_23
_atom_site_aniso_U_13
_atom_site_aniso_U_12
C1 0.084(9) 0.102(9) 0.082(9) 0.005(7) -0.038(7) -0.030(7)
N2 0.074(6) 0.076(6) 0.050(6) -0.002(5) -0.015(5) -0.018(4)
C3 0.076(8) 0.067(8) 0.082(10) -0.021(7) -0.010(7) -0.016(6)
O3 0.185(9) 0.078(5) 0.092(7) -0.024(5) -0.038(6) 0.013(6)
C4 0.074(8) 0.063(7) 0.054(7) -0.024(6) -0.024(6) -0.001(6)
C5 0.051(6) 0.067(7) 0.055(7) -0.022(6) -0.016(6) -0.017(6)
C6 0.063(7) 0.069(7) 0.041(6) -0.024(6) -0.011(6) -0.013(6)
C7 0.072(8) 0.069(7) 0.071(8) -0.023(6) -0.024(6) -0.004(6)
C8 0.030(6) 0.075(7) 0.083(8) -0.019(6) -0.007(6) -0.009(6)
O8 0.053(5) 0.096(5) 0.109(6) -0.012(4) -0.004(4) -0.023(4)
C9 0.069(8) 0.072(7) 0.050(7) -0.011(6) -0.012(6) -0.009(6)
C10 0.062(8) 0.079(8) 0.063(8) -0.024(7) -0.021(6) -0.009(7)
O10 0.061(5) 0.111(6) 0.098(6) -0.051(5) 0.005(4) -0.007(4)
N11 0.054(5) 0.081(6) 0.044(5) -0.017(5) -0.003(4) -0.009(4)
C12 0.064(7) 0.096(7) 0.042(6) -0.011(6) -0.010(5) -0.020(6)
C13 0.040(6) 0.074(7) 0.051(6) -0.016(5) -0.012(5) -0.013(5)
C14 0.066(8) 0.085(7) 0.057(7) -0.032(6) -0.004(6) -0.020(6)
C15 0.050(7) 0.087(8) 0.068(7) -0.019(6) -0.003(6) 0.001(6)
C16 0.038(6) 0.088(8) 0.058(7) -0.020(6) -0.003(5) -0.027(6)
C17 0.065(8) 0.065(7) 0.112(10) -0.036(6) -0.008(7) -0.015(6)
C18 0.056(7) 0.075(7) 0.087(8) -0.029(6) -0.014(6) -0.007(5)
N19 0.056(6) 0.122(7) 0.049(6) -0.011(5) 0.008(5) -0.033(5)
C20 0.079(9) 0.093(8) 0.046(7) -0.007(6) 0.010(7) -0.017(7)
O20 0.057(5) 0.147(7) 0.097(6) -0.035(5) -0.026(4) -0.037(5)
C29 0.105(12) 0.123(13) 0.101(11) -0.003(10) -0.021(9) -0.012(10)
O29 0.092(7) 0.237(12) 0.134(9) -0.018(8) -0.050(7) -0.052(7)
N30 0.086(8) 0.129(10) 0.081(8) 0.001(7) -0.014(6) -0.009(7)
C31 0.057(8) 0.136(10) 0.068(9) 0.013(8) -0.012(7) -0.028(7)
C32 0.073(9) 0.163(12) 0.080(11) 0.005(9) -0.010(8) -0.027(8)
C33 0.118(13) 0.149(12) 0.062(9) 0.001(8) -0.001(9) -0.039(10)
C34 0.062(8) 0.098(8) 0.074(9) 0.006(7) -0.004(7) -0.025(6)
C35 0.059(8) 0.193(13) 0.050(8) 0.011(8) -0.010(6) -0.035(8)
C36 0.086(10) 0.185(13) 0.065(9) 0.006(8) -0.019(8) -0.027(9)
C41 0.153(12) 0.077(8) 0.061(9) -0.020(7) -0.006(8) 0.000(8)
N42 0.086(7) 0.080(7) 0.054(6) -0.015(5) -0.009(5) -0.008(6)
C43 0.093(10) 0.077(9) 0.068(8) -0.019(7) 0.006(7) -0.007(8)
O43 0.080(7) 0.138(8) 0.176(10) -0.013(7) -0.057(7) -0.007(6)
C44 0.062(7) 0.079(8) 0.068(8) -0.015(7) -0.011(6) -0.021(6)
C45 0.071(7) 0.085(8) 0.062(7) -0.022(7) -0.010(6) -0.020(6)
C46 0.080(8) 0.079(8) 0.046(7) -0.027(6) -0.006(5) -0.018(6)
C47 0.084(8) 0.069(6) 0.057(7) -0.031(6) -0.003(6) -0.016(5)
C48 0.066(7) 0.090(8) 0.053(7) -0.020(7) -0.005(6) -0.029(6)
O48 0.109(6) 0.092(5) 0.037(4) -0.032(4) -0.003(4) -0.017(4)
C49 0.080(8) 0.084(8) 0.053(7) -0.032(6) -0.001(6) -0.009(6)
C50 0.118(12) 0.114(10) 0.051(7) -0.044(7) 0.006(8) -0.044(9)
O50 0.115(7) 0.188(9) 0.098(7) -0.086(6) 0.010(5) -0.071(6)
N51 0.109(9) 0.078(6) 0.079(7) -0.036(5) -0.015(6) -0.010(6)
C52 0.167(13) 0.089(8) 0.078(10) -0.042(7) -0.017(8) -0.013(8)
C53 0.090(10) 0.088(8) 0.070(9) -0.034(7) -0.007(8) -0.004(7)
C54 0.074(8) 0.097(8) 0.067(8) -0.049(7) -0.005(7) 0.000(6)
C55 0.086(9) 0.078(7) 0.075(9) -0.041(6) -0.023(7) 0.003(6)
C56 0.072(9) 0.113(9) 0.073(9) -0.055(7) 0.007(7) -0.004(7)
C57 0.048(8) 0.147(11) 0.150(15) -0.073(11) -0.021(9) 0.004(7)
C58 0.109(13) 0.136(11) 0.086(11) -0.059(9) -0.028(9) -0.009(9)
N59 0.113(8) 0.085(7) 0.116(10) -0.056(7) 0.023(7) 0.011(6)
C60 0.140(13) 0.087(10) 0.111(13) -0.047(9) 0.003(10) 0.003(9)
O60 0.226(13) 0.195(10) 0.095(8) -0.075(8) 0.047(8) -0.021(8)
C69 0.138(12) 0.093(9) 0.055(9) -0.005(8) -0.004(8) -0.031(8)
O69 0.189(10) 0.140(8) 0.067(7) 0.000(6) -0.008(6) -0.006(7)
N70 0.158(10) 0.087(7) 0.052(7) -0.008(6) -0.006(7) 0.006(6)
C71 0.112(11) 0.084(8) 0.065(9) -0.022(7) -0.015(8) 0.001(8)
C72 0.104(10) 0.122(10) 0.071(10) -0.026(8) -0.025(8) -0.030(8)
C73 0.096(10) 0.092(9) 0.102(12) -0.005(8) -0.013(9) -0.016(7)
C74 0.095(9) 0.078(8) 0.045(8) -0.022(6) -0.021(7) -0.003(7)
C75 0.125(12) 0.127(11) 0.070(10) -0.028(8) -0.040(8) -0.016(9)
C76 0.135(12) 0.114(10) 0.090(11) -0.024(9) -0.033(9) -0.046(8)
C81 0.106(9) 0.109(8) 0.046(7) -0.033(7) -0.008(6) -0.013(7)
N82 0.069(7) 0.099(6) 0.058(6) -0.042(5) -0.001(5) -0.018(5)
C83 0.080(9) 0.087(8) 0.056(7) -0.025(6) -0.007(7) -0.008(7)
O83 0.094(7) 0.179(9) 0.147(8) -0.102(7) 0.011(6) -0.061(6)
C84 0.067(7) 0.085(8) 0.032(6) -0.018(6) 0.000(5) -0.013(6)
C85 0.079(8) 0.097(9) 0.042(7) -0.016(7) 0.005(6) -0.018(7)
C86 0.075(8) 0.072(7) 0.045(7) -0.009(6) 0.009(6) -0.012(6)
C87 0.096(9) 0.069(7) 0.050(8) -0.012(6) 0.013(6) -0.009(6)
C88 0.085(8) 0.084(8) 0.037(7) -0.016(6) 0.000(6) -0.018(6)
O88 0.132(7) 0.092(5) 0.049(5) -0.032(4) 0.002(4) 0.001(4)
C89 0.073(7) 0.086(7) 0.064(8) -0.030(7) 0.002(6) -0.018(6)
C90 0.091(11) 0.130(14) 0.061(9) -0.006(9) 0.019(8) 0.016(11)
O90 0.116(8) 0.105(6) 0.109(8) -0.010(5) 0.010(6) 0.022(6)
N91 0.194(14) 0.055(6) 0.052(6) -0.005(5) 0.032(7) 0.018(7)
C92 0.263(21) 0.111(11) 0.080(11) -0.016(9) 0.050(12) 0.028(12)
C93 0.202(19) 0.072(10) 0.057(10) -0.006(9) 0.045(11) -0.015(11)
C94 0.171(17) 0.117(15) 0.111(14) -0.029(12) -0.002(12) -0.018(11)
C95 0.163(15) 0.067(10) 0.120(14) 0.011(10) -0.021(11) -0.014(9)
C96 0.206(17) 0.064(9) 0.045(9) 0.010(7) -0.010(10) -0.012(10)
C97 0.183(16) 0.097(11) 0.074(11) -0.010(9) 0.011(10) -0.011(9)
C98 0.223(19) 0.088(11) 0.051(9) -0.022(9) -0.008(10) 0.008(11)
N99 0.150(10) 0.104(8) 0.086(9) -0.019(7) 0.008(8) 0.025(7)
C100 0.226(21) 0.155(15) 0.086(13) 0.012(11) 0.052(13) 0.055(13)
O100 0.283(16) 0.184(11) 0.106(9) 0.084(8) 0.078(10) 0.071(10)
C109 0.076(10) 0.170(16) 0.117(14) -0.064(14) 0.016(10) 0.004(10)
O109 0.197(12) 0.170(9) 0.088(8) -0.011(7) 0.007(7) -0.048(8)
N110 0.073(7) 0.083(7) 0.084(8) -0.025(6) 0.011(5) -0.022(5)
C111 0.060(8) 0.089(7) 0.036(7) -0.016(6) 0.001(6) 0.000(6)
C112 0.062(8) 0.136(10) 0.079(10) -0.026(8) 0.013(7) 0.007(7)
C113 0.074(9) 0.154(11) 0.062(9) -0.038(8) -0.020(7) 0.040(8)
C114 0.069(8) 0.106(8) 0.046(7) -0.029(6) -0.008(6) 0.003(6)
C115 0.076(8) 0.103(8) 0.058(8) -0.027(7) 0.013(7) -0.016(6)
C116 0.063(8) 0.098(8) 0.044(7) -0.026(6) -0.002(6) -0.017(6)
C121 0.138(12) 0.124(10) 0.075(9) 0.003(8) -0.021(9) -0.063(9)
N122 0.116(8) 0.112(8) 0.054(6) -0.020(6) -0.005(6) -0.057(7)
C123 0.110(11) 0.138(12) 0.048(8) -0.026(8) 0.021(7) -0.058(10)
O123 0.169(10) 0.227(11) 0.156(10) -0.134(9) 0.084(8) -0.115(9)
C124 0.083(9) 0.094(9) 0.041(7) -0.021(6) -0.010(6) -0.023(7)
C125 0.055(7) 0.136(11) 0.063(8) -0.055(8) -0.013(6) -0.012(8)
C126 0.046(7) 0.098(9) 0.065(7) -0.040(7) -0.005(6) -0.009(6)
C127 0.077(8) 0.087(8) 0.050(7) -0.033(6) 0.001(6) -0.021(6)
C128 0.080(8) 0.069(7) 0.050(7) -0.026(6) -0.015(6) -0.014(7)
O128 0.083(6) 0.086(5) 0.106(6) -0.020(4) -0.040(5) -0.002(4)
C129 0.112(11) 0.087(8) 0.040(7) -0.026(6) -0.017(7) -0.006(8)
C130 0.061(7) 0.073(9) 0.089(10) -0.014(8) -0.016(7) -0.004(6)
O130 0.161(9) 0.096(6) 0.100(7) -0.035(6) -0.029(6) 0.005(6)
N131 0.086(7) 0.078(6) 0.057(6) 0.001(5) -0.033(5) -0.013(5)
C132 0.074(8) 0.109(9) 0.097(9) -0.013(8) -0.032(7) -0.023(7)
C133 0.052(7) 0.089(7) 0.072(9) 0.003(6) -0.010(6) -0.020(6)
C134 0.070(8) 0.118(9) 0.052(7) -0.023(6) -0.008(7) -0.023(7)
C135 0.063(8) 0.127(9) 0.051(8) -0.028(7) 0.000(6) -0.018(6)
C136 0.048(7) 0.101(8) 0.052(7) -0.006(6) -0.015(6) -0.009(5)
C137 0.081(10) 0.185(13) 0.050(8) -0.027(8) 0.011(7) -0.018(9)
C138 0.057(8) 0.213(14) 0.042(8) -0.005(8) -0.005(6) -0.005(8)
N139 0.068(6) 0.102(7) 0.070(6) -0.022(5) -0.023(5) 0.014(5)
C140 0.093(10) 0.136(12) 0.045(7) -0.024(7) 0.006(7) -0.017(9)
O140 0.088(6) 0.149(7) 0.113(7) -0.033(6) -0.058(6) -0.003(5)
C149 0.086(10) 0.108(9) 0.091(11) -0.033(8) 0.005(9) -0.016(8)
O149 0.087(7) 0.197(10) 0.128(8) -0.028(7) -0.029(6) -0.056(7)
N150 0.083(8) 0.128(8) 0.076(8) -0.029(6) 0.017(6) -0.024(6)
C151 0.073(9) 0.118(10) 0.058(8) -0.019(7) -0.002(6) -0.036(8)
C152 0.078(9) 0.087(8) 0.089(9) -0.024(7) -0.018(7) -0.013(7)
C153 0.096(10) 0.089(9) 0.083(9) -0.009(7) -0.011(7) -0.026(7)
C154 0.111(12) 0.110(10) 0.056(8) -0.006(8) -0.005(8) -0.065(9)
C155 0.123(13) 0.132(12) 0.074(9) -0.048(8) -0.005(9) -0.052(11)
C156 0.110(12) 0.103(10) 0.106(11) -0.047(9) 0.021(9) -0.018(8)

loop_
_atom_site_label
_atom_site_type_symbol
_atom_site_fract_x
_atom_site_fract_y
_atom_site_fract_z
_atom_site_U_iso_or_equiv
_atom_site_thermal_displace_type
_atom_site_occupancy
_atom_site_calc_flag
_atom_site_refinement_flags
C1 C -0.6800(7) 0.3331(5) 0.3980(5) 0.093(4) Uani 1 d .
H1A H -0.6758(7) 0.3020(5) 0.3778(5) 0.112 Uiso 1 calc R
H1B H -0.7262(7) 0.3268(5) 0.4287(5) 0.112 Uiso 1 calc R
N2 N -0.6998(5) 0.3931(4) 0.3543(4) 0.069(2) Uani 1 d .
C2 C -0.7273(8) 0.4438(5) 0.3783(6) 0.103(4) Uiso 1 d .
H2A H -0.7301(8) 0.4287(5) 0.4218(6) 0.154 Uiso 1 calc R
H2B H -0.7824(8) 0.4642(5) 0.3642(6) 0.154 Uiso 1 calc R
H2C H -0.6875(8) 0.4725(5) 0.3647(6) 0.154 Uiso 1 calc R
C3 C -0.6894(7) 0.3997(5) 0.2944(6) 0.074(3) Uani 1 d .
O3 O -0.6564(6) 0.3574(4) 0.2752(4) 0.121(3) Uani 1 d .
C4 C -0.7203(7) 0.4606(4) 0.2491(4) 0.062(3) Uani 1 d .
C5 C -0.6633(6) 0.4943(4) 0.2089(5) 0.055(2) Uani 1 d .
H5A H -0.6054(6) 0.4797(4) 0.2115(5) 0.066 Uiso 1 calc R
C6 C -0.6899(6) 0.5472(5) 0.1666(4) 0.055(2) Uani 1 d .
C7 C -0.7794(7) 0.5660(4) 0.1617(5) 0.070(3) Uani 1 d .
H7A H -0.7998(7) 0.6022(4) 0.1321(5) 0.084 Uiso 1 calc R
C8 C -0.8363(6) 0.5312(5) 0.2002(5) 0.063(3) Uani 1 d .
O8 O -0.9176(4) 0.5538(3) 0.1893(3) 0.089(2) Uani 1 d .
C9 C -0.8075(7) 0.4807(5) 0.2450(4) 0.065(3) Uani 1 d .
H9A H -0.8454(7) 0.4592(5) 0.2732(4) 0.078 Uiso 1 calc R
C10 C -0.6279(7) 0.5796(6) 0.1215(5) 0.066(3) Uani 1 d .
O10 O -0.5721(5) 0.5475(3) 0.0986(3) 0.087(2) Uani 1 d .
N11 N -0.6316(5) 0.6406(4) 0.1053(3) 0.060(2) Uani 1 d .
C11 C -0.6805(7) 0.6798(5) 0.1384(5) 0.088(3) Uiso 1 d .
H11A H -0.6734(7) 0.7218(5) 0.1180(5) 0.132 Uiso 1 calc R
H11B H -0.6611(7) 0.6674(5) 0.1788(5) 0.132 Uiso 1 calc R
H11C H -0.7395(7) 0.6760(5) 0.1402(5) 0.132 Uiso 1 calc R
C12 C -0.5750(6) 0.6715(5) 0.0557(4) 0.068(3) Uani 1 d .
H12A H -0.6037(6) 0.7125(5) 0.0351(4) 0.082 Uiso 1 calc R
H12B H -0.5630(6) 0.6487(5) 0.0267(4) 0.082 Uiso 1 calc R
C13 C -0.4905(6) 0.6770(5) 0.0783(4) 0.055(2) Uani 1 d .
C14 C -0.4232(7) 0.6310(5) 0.0841(4) 0.066(3) Uani 1 d .
H14A H -0.4293(7) 0.5946(5) 0.0772(4) 0.079 Uiso 1 calc R
C15 C -0.3444(6) 0.6379(5) 0.1003(4) 0.071(3) Uani 1 d .
H15A H -0.2975(6) 0.6073(5) 0.1019(4) 0.085 Uiso 1 calc R
C16 C -0.3375(6) 0.6894(5) 0.1137(4) 0.059(3) Uani 1 d .
C17 C -0.4032(7) 0.7352(5) 0.1080(5) 0.078(3) Uani 1 d .
H17A H -0.3974(7) 0.7712(5) 0.1158(5) 0.093 Uiso 1 calc R
C18 C -0.4814(6) 0.7284(5) 0.0901(5) 0.071(3) Uani 1 d .
H18A H -0.5274(6) 0.7600(5) 0.0864(5) 0.085 Uiso 1 calc R
N19 N -0.2564(5) 0.6979(4) 0.1275(4) 0.078(2) Uani 1 d .
C19 C -0.1974(9) 0.7202(6) 0.0763(6) 0.129(5) Uiso 1 d .
H19A H -0.2196(9) 0.7201(6) 0.0397(6) 0.194 Uiso 1 calc R
H19B H -0.1434(9) 0.6938(6) 0.0826(6) 0.194 Uiso 1 calc R
H19C H -0.1904(9) 0.7614(6) 0.0730(6) 0.194 Uiso 1 calc R
C20 C -0.2316(8) 0.6951(5) 0.1836(5) 0.077(3) Uani 1 d .
O20 O -0.1666(5) 0.7101(4) 0.1894(3) 0.096(3) Uani 1 d .
C21 C -0.2944(8) 0.6740(5) 0.2329(6) 0.101(4) Uiso 1 d .
H21A H -0.3193(8) 0.6418(5) 0.2261(6) 0.121 Uiso 1 calc R
H21B H -0.3395(8) 0.7080(5) 0.2335(6) 0.121 Uiso 1 calc R
C22 C -0.2516(10) 0.6488(7) 0.2954(7) 0.138(5) Uiso 1 d .
H22A H -0.1974(10) 0.6241(7) 0.2901(7) 0.165 Uiso 1 calc R
H22B H -0.2400(10) 0.6837(7) 0.3059(7) 0.165 Uiso 1 calc R
C23 C -0.2995(12) 0.6115(8) 0.3471(8) 0.169(6) Uiso 1 d .
H23A H -0.3206(12) 0.5811(8) 0.3343(8) 0.203 Uiso 1 calc R
H23B H -0.3485(12) 0.6382(8) 0.3578(8) 0.203 Uiso 1 calc R
C24 C -0.2497(15) 0.5782(10) 0.4035(11) 0.233(9) Uiso 1 d .
H24A H -0.2051(15) 0.5476(10) 0.3944(11) 0.279 Uiso 1 calc R
H24B H -0.2228(15) 0.6077(10) 0.4136(11) 0.279 Uiso 1 calc R
C25 C -0.3042(15) 0.5461(10) 0.4591(11) 0.228(9) Uiso 1 d .
H25A H -0.2736(15) 0.5392(10) 0.4951(11) 0.273 Uiso 1 calc R
H25B H -0.3561(15) 0.5743(10) 0.4617(11) 0.273 Uiso 1 calc R
C26 C -0.3276(12) 0.4873(8) 0.4610(9) 0.183(7) Uiso 1 d .
H26A H -0.2773(12) 0.4582(8) 0.4571(9) 0.220 Uiso 1 calc R
H26B H -0.3643(12) 0.4932(8) 0.4284(9) 0.220 Uiso 1 calc R
C27 C -0.3727(10) 0.4649(7) 0.5205(7) 0.150(6) Uiso 1 d .
H27A H -0.3336(10) 0.4530(7) 0.5529(7) 0.180 Uiso 1 calc R
H27B H -0.4175(10) 0.4968(7) 0.5270(7) 0.180 Uiso 1 calc R
C28 C -0.4089(10) 0.4113(7) 0.5192(7) 0.145(5) Uiso 1 d .
H28A H -0.4558(10) 0.4056(7) 0.5493(7) 0.174 Uiso 1 calc R
H28B H -0.4323(10) 0.4211(7) 0.4798(7) 0.174 Uiso 1 calc R
C29 C -0.3518(10) 0.3527(8) 0.5300(7) 0.117(5) Uani 1 d .
O29 O -0.2824(7) 0.3438(5) 0.5549(5) 0.157(4) Uani 1 d .
N30 N -0.3714(7) 0.3061(6) 0.5142(5) 0.107(3) Uani 1 d .
C30 C -0.3216(10) 0.2431(7) 0.5302(7) 0.154(6) Uiso 1 d .
H30A H -0.3473(10) 0.2176(7) 0.5141(7) 0.231 Uiso 1 calc R
H30B H -0.3207(10) 0.2259(7) 0.5735(7) 0.231 Uiso 1 calc R
H30C H -0.2645(10) 0.2450(7) 0.5132(7) 0.231 Uiso 1 calc R
C31 C -0.4490(8) 0.3142(6) 0.4849(6) 0.095(4) Uani 1 d .
C32 C -0.4455(8) 0.3289(6) 0.4228(6) 0.114(4) Uani 1 d .
H32A H -0.3952(8) 0.3354(6) 0.3995(6) 0.137 Uiso 1 calc R
C33 C -0.5253(10) 0.3338(6) 0.3959(6) 0.115(4) Uani 1 d .
H33A H -0.5252(10) 0.3437(6) 0.3540(6) 0.138 Uiso 1 calc R
C34 C -0.5994(7) 0.3249(5) 0.4281(6) 0.084(3) Uani 1 d .
C35 C -0.5987(7) 0.3075(6) 0.4911(5) 0.110(4) Uani 1 d .
H35A H -0.6480(7) 0.2991(6) 0.5150(5) 0.132 Uiso 1 calc R
C36 C -0.5221(9) 0.3031(6) 0.5180(6) 0.121(5) Uani 1 d .
H36A H -0.5218(9) 0.2920(6) 0.5601(6) 0.145 Uiso 1 calc R
C37 C -0.9781(8) 0.5211(5) 0.2307(6) 0.102(4) Uiso 1 d .
H37A H -0.9715(8) 0.5208(5) 0.2718(6) 0.122 Uiso 1 calc R
H37B H -0.9716(8) 0.4790(5) 0.2300(6) 0.122 Uiso 1 calc R
C38 C -1.0627(9) 0.5562(6) 0.2085(7) 0.131(5) Uiso 1 d .
H38A H -1.0830(9) 0.5836(6) 0.2326(7) 0.158 Uiso 1 calc R
H38B H -1.0536(9) 0.5819(6) 0.1671(7) 0.158 Uiso 1 calc R
C39 C -1.1238(13) 0.5248(9) 0.2093(9) 0.205(8) Uiso 1 d .
H39A H -1.1139(13) 0.4820(9) 0.2234(9) 0.246 Uiso 1 calc R
H39B H -1.1769(13) 0.5455(9) 0.1957(9) 0.246 Uiso 1 calc R
C41 C -0.2744(9) 0.5341(5) -0.0590(5) 0.100(4) Uani 1 d .
H41A H -0.2147(9) 0.5358(5) -0.0707(5) 0.119 Uiso 1 calc R
H41B H -0.2943(9) 0.5112(5) -0.0817(5) 0.119 Uiso 1 calc R
N42 N -0.3201(6) 0.5962(4) -0.0773(4) 0.075(2) Uani 1 d .
C42 C -0.4091(8) 0.6048(6) -0.0859(6) 0.114(4) Uiso 1 d .
H42A H -0.4248(8) 0.5665(6) -0.0849(6) 0.171 Uiso 1 calc R
H42B H -0.4217(8) 0.6349(6) -0.1245(6) 0.171 Uiso 1 calc R
H42C H -0.4405(8) 0.6189(6) -0.0542(6) 0.171 Uiso 1 calc R
C43 C -0.2797(9) 0.6434(5) -0.0763(5) 0.082(3) Uani 1 d .
O43 O -0.2108(6) 0.6347(4) -0.0565(5) 0.137(4) Uani 1 d .
C44 C -0.3257(6) 0.7071(5) -0.1042(5) 0.069(3) Uani 1 d .
C45 C -0.3438(6) 0.7459(5) -0.0670(5) 0.071(3) Uani 1 d .
H45A H -0.3320(6) 0.7311(5) -0.0261(5) 0.086 Uiso 1 calc R
C46 C -0.3792(6) 0.8061(5) -0.0927(5) 0.065(3) Uani 1 d .
C47 C -0.3939(6) 0.8296(4) -0.1535(5) 0.067(3) Uani 1 d .
H47A H -0.4156(6) 0.8711(4) -0.1699(5) 0.080 Uiso 1 calc R
C48 C -0.3766(6) 0.7920(5) -0.1909(5) 0.068(3) Uani 1 d .
O48 O -0.3941(4) 0.8207(3) -0.2497(3) 0.076(2) Uani 1 d .
C49 C -0.3398(6) 0.7305(5) -0.1662(5) 0.071(3) Uani 1 d .
H49A H -0.3248(6) 0.7053(5) -0.1909(5) 0.085 Uiso 1 calc R
C50 C -0.3931(10) 0.8497(6) -0.0547(5) 0.087(4) Uani 1 d .
O50 O -0.3302(6) 0.8617(4) -0.0359(4) 0.119(3) Uani 1 d .
N51 N -0.4708(7) 0.8775(4) -0.0494(4) 0.086(3) Uani 1 d .
C51 C -0.5482(8) 0.8549(5) -0.0585(6) 0.103(4) Uiso 1 d .
H51A H -0.5979(8) 0.8826(5) -0.0519(6) 0.154 Uiso 1 calc R
H51B H -0.5504(8) 0.8146(5) -0.0303(6) 0.154 Uiso 1 calc R
H51C H -0.5462(8) 0.8530(5) -0.0992(6) 0.154 Uiso 1 calc R
C52 C -0.4851(9) 0.9309(5) -0.0268(5) 0.108(4) Uani 1 d .
H52A H -0.5292(9) 0.9614(5) -0.0495(5) 0.129 Uiso 1 calc R
H52B H -0.4334(9) 0.9491(5) -0.0346(5) 0.129 Uiso 1 calc R
C53 C -0.5102(9) 0.9165(5) 0.0395(6) 0.082(3) Uani 1 d .
C54 C -0.4535(7) 0.8998(5) 0.0824(5) 0.075(3) Uani 1 d .
H54A H -0.3958(7) 0.8944(5) 0.0711(5) 0.090 Uiso 1 calc R
C55 C -0.4782(8) 0.8905(4) 0.1426(5) 0.076(3) Uani 1 d .
H55A H -0.4377(8) 0.8797(4) 0.1716(5) 0.091 Uiso 1 calc R
C56 C -0.5636(8) 0.8974(5) 0.1595(5) 0.082(3) Uani 1 d .
C57 C -0.6210(7) 0.9142(6) 0.1149(8) 0.110(4) Uani 1 d .
H57A H -0.6788(7) 0.9194(6) 0.1257(8) 0.132 Uiso 1 calc R
C58 C -0.5956(10) 0.9234(6) 0.0552(7) 0.104(4) Uani 1 d .
H58A H -0.6355(10) 0.9341(6) 0.0258(7) 0.125 Uiso 1 calc R
N59 N -0.5927(7) 0.8918(5) 0.2210(6) 0.104(3) Uani 1 d .
C59 C -0.6365(11) 0.9465(7) 0.2302(8) 0.169(6) Uiso 1 d .
H59A H -0.6392(11) 0.9791(7) 0.1923(8) 0.253 Uiso 1 calc R
H59B H -0.6072(11) 0.9573(7) 0.2583(8) 0.253 Uiso 1 calc R
H59C H -0.6931(11) 0.9407(7) 0.2464(8) 0.253 Uiso 1 calc R
C60 C -0.5826(9) 0.8430(7) 0.2665(8) 0.112(5) Uani 1 d .
O60 O -0.6113(8) 0.8439(5) 0.3192(5) 0.170(5) Uani 1 d .
C61 C -0.5411(9) 0.7826(6) 0.2594(7) 0.128(5) Uiso 1 d .
H61A H -0.5287(9) 0.7878(6) 0.2165(7) 0.154 Uiso 1 calc R
H61B H -0.4873(9) 0.7708(6) 0.2789(7) 0.154 Uiso 1 calc R
C62 C -0.5913(8) 0.7318(5) 0.2848(6) 0.117(4) Uiso 1 d .
H62A H -0.6106(8) 0.7301(5) 0.3261(6) 0.141 Uiso 1 calc R
H62B H -0.6412(8) 0.7406(5) 0.2614(6) 0.141 Uiso 1 calc R
C63 C -0.5434(8) 0.6698(5) 0.2850(6) 0.112(4) Uiso 1 d .
H63A H -0.4963(8) 0.6601(5) 0.3112(6) 0.134 Uiso 1 calc R
H63B H -0.5193(8) 0.6733(5) 0.2442(6) 0.134 Uiso 1 calc R
C64 C -0.5914(8) 0.6163(5) 0.3047(6) 0.110(4) Uiso 1 d .
H64A H -0.6248(8) 0.6174(5) 0.3417(6) 0.132 Uiso 1 calc R
H64B H -0.6308(8) 0.6215(5) 0.2738(6) 0.132 Uiso 1 calc R
C65 C -0.5395(7) 0.5560(5) 0.3155(5) 0.098(4) Uiso 1 d .
H65A H -0.5768(7) 0.5251(5) 0.3283(5) 0.117 Uiso 1 calc R
H65B H -0.5038(7) 0.5494(5) 0.3489(5) 0.117 Uiso 1 calc R
C66 C -0.4838(7) 0.5458(4) 0.2630(5) 0.083(3) Uiso 1 d .
H66A H -0.4433(7) 0.5745(4) 0.2519(5) 0.100 Uiso 1 calc R
H66B H -0.5185(7) 0.5547(4) 0.2286(5) 0.100 Uiso 1 calc R
C67 C -0.4366(7) 0.4820(5) 0.2758(5) 0.094(4) Uiso 1 d .
H67A H -0.4771(7) 0.4534(5) 0.2907(5) 0.113 Uiso 1 calc R
H67B H -0.3984(7) 0.4746(5) 0.3079(5) 0.113 Uiso 1 calc R
C68 C -0.3845(8) 0.4674(5) 0.2213(5) 0.098(4) Uiso 1 d .
H68A H -0.4227(8) 0.4737(5) 0.1895(5) 0.118 Uiso 1 calc R
H68B H -0.3447(8) 0.4964(5) 0.2058(5) 0.118 Uiso 1 calc R
C69 C -0.3368(9) 0.4046(6) 0.2351(6) 0.098(4) Uani 1 d .
O69 O -0.3380(7) 0.3674(4) 0.2864(4) 0.142(4) Uani 1 d .
N70 N -0.2915(7) 0.3912(4) 0.1892(5) 0.105(3) Uani 1 d .
C70 C -0.2321(10) 0.3311(7) 0.1997(7) 0.152(6) Uiso 1 d .
H70A H -0.2041(10) 0.3286(7) 0.1619(7) 0.228 Uiso 1 calc R
H70B H -0.2638(10) 0.2976(7) 0.2165(7) 0.228 Uiso 1 calc R
H70C H -0.1905(10) 0.3287(7) 0.2275(7) 0.228 Uiso 1 calc R
C71 C -0.2897(9) 0.4302(6) 0.1269(5) 0.088(3) Uani 1 d .
C72 C -0.2313(9) 0.4670(6) 0.1062(6) 0.097(4) Uani 1 d .
H72A H -0.1929(9) 0.4696(6) 0.1322(6) 0.116 Uiso 1 calc R
C73 C -0.2281(8) 0.5015(5) 0.0454(7) 0.102(4) Uani 1 d .
H73A H -0.1871(8) 0.5272(5) 0.0318(7) 0.122 Uiso 1 calc R
C74 C -0.2812(8) 0.4997(5) 0.0052(5) 0.072(3) Uani 1 d .
C75 C -0.3428(9) 0.4628(6) 0.0253(6) 0.106(4) Uani 1 d .
H75A H -0.3801(9) 0.4610(6) -0.0019(6) 0.127 Uiso 1 calc R
C76 C -0.3500(9) 0.4264(6) 0.0888(6) 0.109(4) Uani 1 d .
H76A H -0.3922(9) 0.4018(6) 0.1035(6) 0.131 Uiso 1 calc R
C77 C -0.3731(8) 0.7875(5) -0.2916(5) 0.096(4) Uiso 1 d .
H77A H -0.3950(8) 0.7487(5) -0.2761(5) 0.115 Uiso 1 calc R
H77B H -0.3118(8) 0.7784(5) -0.2971(5) 0.115 Uiso 1 calc R
C78 C -0.4097(8) 0.8236(5) -0.3502(6) 0.103(4) Uiso 1 d .
H78A H -0.3620(8) 0.8313(5) -0.3794(6) 0.123 Uiso 1 calc R
H78B H -0.4396(8) 0.7964(5) -0.3617(6) 0.123 Uiso 1 calc R
C79 C -0.4598(9) 0.8750(6) -0.3595(6) 0.125(5) Uiso 1 d .
H79A H -0.4754(9) 0.8919(6) -0.3280(6) 0.150 Uiso 1 calc R
H79B H -0.4806(9) 0.8954(6) -0.3978(6) 0.150 Uiso 1 calc R
C81 C -0.0487(7) 0.4327(5) 0.5623(4) 0.085(3) Uani 1 d .
H81A H -0.1014(7) 0.4597(5) 0.5489(4) 0.102 Uiso 1 calc R
H81B H -0.0057(7) 0.4584(5) 0.5588(4) 0.102 Uiso 1 calc R
N82 N -0.0230(6) 0.3947(4) 0.5222(4) 0.071(2) Uani 1 d .
C82 C -0.0879(8) 0.3652(5) 0.5095(6) 0.112(4) Uiso 1 d .
H82A H -0.1419(8) 0.3798(5) 0.5264(6) 0.169 Uiso 1 calc R
H82B H -0.0743(8) 0.3214(5) 0.5273(6) 0.169 Uiso 1 calc R
H82C H -0.0908(8) 0.3750(5) 0.4664(6) 0.169 Uiso 1 calc R
C83 C 0.0562(9) 0.3830(5) 0.5047(5) 0.074(3) Uani 1 d .
O83 O 0.1142(6) 0.4044(4) 0.5176(4) 0.124(3) Uani 1 d .
C84 C 0.0777(6) 0.3448(5) 0.4620(4) 0.061(3) Uani 1 d .
C85 C 0.1233(7) 0.2852(5) 0.4830(5) 0.074(3) Uani 1 d .
H85A H 0.1380(7) 0.2689(5) 0.5232(5) 0.089 Uiso 1 calc R
C86 C 0.1461(6) 0.2513(5) 0.4438(5) 0.067(3) Uani 1 d .
C87 C 0.1303(7) 0.2753(5) 0.3832(5) 0.075(3) Uani 1 d .
H87A H 0.1470(7) 0.2517(5) 0.3571(5) 0.090 Uiso 1 calc R
C88 C 0.0899(7) 0.3341(5) 0.3621(5) 0.069(3) Uani 1 d .
O88 O 0.0721(5) 0.3645(3) 0.3030(3) 0.091(2) Uani 1 d .
C89 C 0.0642(6) 0.3698(5) 0.4004(5) 0.072(3) Uani 1 d .
H89A H 0.0379(6) 0.4104(5) 0.3849(5) 0.087 Uiso 1 calc R
C90 C 0.1976(10) 0.1885(8) 0.4633(6) 0.105(5) Uani 1 d .
O90 O 0.2647(7) 0.1838(4) 0.4866(4) 0.122(3) Uani 1 d .
N91 N 0.1694(9) 0.1412(5) 0.4494(4) 0.111(4) Uani 1 d .
C91 C 0.0834(11) 0.1445(7) 0.4321(7) 0.139(6) Uiso 1 d .
H91A H 0.0785(11) 0.1071(7) 0.4243(7) 0.209 Uiso 1 calc R
H91B H 0.0715(11) 0.1788(7) 0.3962(7) 0.209 Uiso 1 calc R
H91C H 0.0436(11) 0.1499(7) 0.4645(7) 0.209 Uiso 1 calc R
C92 C 0.2358(12) 0.0883(6) 0.4501(6) 0.166(8) Uani 1 d .
H92A H 0.2907(12) 0.1020(6) 0.4441(6) 0.200 Uiso 1 calc R
H92B H 0.2291(12) 0.0744(6) 0.4160(6) 0.200 Uiso 1 calc R
C93 C 0.2365(14) 0.0321(7) 0.5091(7) 0.118(6) Uani 1 d .
C94 C 0.2913(12) 0.0164(8) 0.5525(9) 0.135(6) Uani 1 d .
H94A H 0.3302(12) 0.0426(8) 0.5499(9) 0.162 Uiso 1 calc R
C95 C 0.2935(11) -0.0350(8) 0.5997(8) 0.126(5) Uani 1 d .
H95A H 0.3337(11) -0.0434(8) 0.6286(8) 0.151 Uiso 1 calc R
C96 C 0.2426(12) -0.0723(6) 0.6061(6) 0.112(5) Uani 1 d .
C97 C 0.1813(11) -0.0620(6) 0.5608(7) 0.124(5) Uani 1 d .
H97A H 0.1454(11) -0.0902(6) 0.5634(7) 0.149 Uiso 1 calc R
C98 C 0.1796(12) -0.0071(7) 0.5133(6) 0.125(6) Uani 1 d .
H98A H 0.1395(12) 0.0031(7) 0.4841(6) 0.150 Uiso 1 calc R
N99 N 0.2394(8) -0.1279(5) 0.6556(5) 0.123(4) Uani 1 d .
C99 C 0.3027(9) -0.1799(6) 0.6492(6) 0.133(5) Uiso 1 d .
H99A H 0.3297(9) -0.1691(6) 0.6092(6) 0.199 Uiso 1 calc R
H99B H 0.2752(9) -0.2151(6) 0.6553(6) 0.199 Uiso 1 calc R
H99C H 0.3446(9) -0.1896(6) 0.6788(6) 0.199 Uiso 1 calc R
C100 C 0.1957(13) -0.1329(8) 0.7090(8) 0.183(9) Uani 1 d .
O100 O 0.2010(9) -0.1793(6) 0.7501(5) 0.243(8) Uani 1 d .
C101 C 0.1440(13) -0.0676(9) 0.7104(10) 0.193(8) Uiso 1 d .
H10A H 0.1823(13) -0.0375(9) 0.6952(10) 0.232 Uiso 1 calc R
H10B H 0.0994(13) -0.0563(9) 0.6819(10) 0.232 Uiso 1 calc R
C102 C 0.1089(14) -0.0618(9) 0.7620(10) 0.201(8) Uiso 1 d .
H10C H 0.1552(14) -0.0664(9) 0.7875(10) 0.241 Uiso 1 calc R
H10D H 0.0801(14) -0.0972(9) 0.7804(10) 0.241 Uiso 1 calc R
C103 C 0.0453(10) -0.0049(7) 0.7680(8) 0.145(5) Uiso 1 d .
H10E H 0.0763(10) 0.0296(7) 0.7576(8) 0.175 Uiso 1 calc R
H10F H 0.0036(10) 0.0048(7) 0.7376(8) 0.175 Uiso 1 calc R
C104 C 0.0006(16) -0.0078(10) 0.8239(11) 0.228(9) Uiso 1 d .
H10G H -0.0137(16) -0.0490(10) 0.8411(11) 0.274 Uiso 1 calc R
H10H H 0.0396(16) -0.0032(10) 0.8507(11) 0.274 Uiso 1 calc R
C105 C -0.0697(15) 0.0314(10) 0.8260(10) 0.215(9) Uiso 1 d .
H10I H -0.0948(15) 0.0185(10) 0.8669(10) 0.258 Uiso 1 calc R
H10J H -0.1089(15) 0.0263(10) 0.7996(10) 0.258 Uiso 1 calc R
C106 C -0.0673(9) 0.0982(6) 0.8099(7) 0.131(5) Uiso 1 d .
H10K H -0.0452(9) 0.1128(6) 0.7683(7) 0.157 Uiso 1 calc R
H10L H -0.0286(9) 0.1046(6) 0.8357(7) 0.157 Uiso 1 calc R
C107 C -0.1516(10) 0.1351(6) 0.8162(7) 0.152(6) Uiso 1 d .
H10M H -0.1680(10) 0.1280(6) 0.8589(7) 0.183 Uiso 1 calc R
H10N H -0.1937(10) 0.1220(6) 0.7981(7) 0.183 Uiso 1 calc R
C108 C -0.1492(9) 0.2120(5) 0.7816(6) 0.114(4) Uiso 1 d .
H10O H -0.1138(9) 0.2186(5) 0.7444(6) 0.136 Uiso 1 calc R
H10P H -0.2060(9) 0.2343(5) 0.7724(6) 0.136 Uiso 1 calc R
C109 C -0.1124(9) 0.2321(9) 0.8269(8) 0.121(5) Uani 1 d .
O109 O -0.1081(8) 0.1948(5) 0.8840(5) 0.157(4) Uani 1 d .
N110 N -0.0833(6) 0.2822(5) 0.8095(5) 0.080(3) Uani 1 d .
C110 C -0.0437(8) 0.2953(5) 0.8561(6) 0.104(4) Uiso 1 d .
H11J H -0.0233(8) 0.3341(5) 0.8394(6) 0.156 Uiso 1 calc R
H11K H 0.0031(8) 0.2633(5) 0.8709(6) 0.156 Uiso 1 calc R
H11L H -0.0846(8) 0.2972(5) 0.8890(6) 0.156 Uiso 1 calc R
C111 C -0.0770(7) 0.3203(5) 0.7480(4) 0.064(3) Uani 1 d .
C112 C -0.1482(7) 0.3449(6) 0.7153(6) 0.098(4) Uani 1 d .
H11M H -0.2016(7) 0.3373(6) 0.7329(6) 0.118 Uiso 1 calc R
C113 C -0.1388(8) 0.3835(6) 0.6524(5) 0.102(4) Uani 1 d .
H11N H -0.1866(8) 0.3995(6) 0.6295(5) 0.122 Uiso 1 calc R
C114 C -0.0608(8) 0.3964(5) 0.6266(5) 0.074(3) Uani 1 d .
C115 C 0.0094(7) 0.3718(5) 0.6635(5) 0.080(3) Uani 1 d .
H11O H 0.0631(7) 0.3803(5) 0.6473(5) 0.095 Uiso 1 calc R
C116 C 0.0007(7) 0.3351(4) 0.7237(5) 0.067(3) Uani 1 d .
H11P H 0.0479(7) 0.3206(4) 0.7473(5) 0.080 Uiso 1 calc R
C117 C 0.0942(9) 0.3311(6) 0.2602(6) 0.118(4) Uiso 1 d .
H11D H 0.0705(9) 0.2930(6) 0.2749(6) 0.142 Uiso 1 calc R
H11E H 0.1555(9) 0.3205(6) 0.2568(6) 0.142 Uiso 1 calc R
C118 C 0.0592(16) 0.3706(10) 0.1931(11) 0.223(9) Uiso 1 d .
H11F H 0.0610(16) 0.4143(10) 0.1829(11) 0.268 Uiso 1 calc R
H11G H 0.0877(16) 0.3548(10) 0.1611(11) 0.268 Uiso 1 calc R
C119 C -0.0169(28) 0.3572(17) 0.2075(19) 0.419(23) Uiso 1 d .
H11H H -0.0301(28) 0.3324(17) 0.2463(19) 0.502 Uiso 1 calc R
H11I H -0.0583(28) 0.3725(17) 0.1789(19) 0.502 Uiso 1 calc R
C121 C -0.0513(9) 0.1626(6) 0.5774(6) 0.113(4) Uani 1 d .
H12C H -0.0839(9) 0.2037(6) 0.5644(6) 0.136 Uiso 1 calc R
H12D H -0.0319(9) 0.1508(6) 0.5412(6) 0.136 Uiso 1 calc R
N122 N -0.1064(6) 0.1210(6) 0.6137(4) 0.090(3) Uani 1 d .
C122 C -0.1654(8) 0.1429(5) 0.6559(6) 0.107(4) Uiso 1 d .
H12E H -0.1631(8) 0.1856(5) 0.6495(6) 0.161 Uiso 1 calc R
H12F H -0.1507(8) 0.1194(5) 0.6966(6) 0.161 Uiso 1 calc R
H12G H -0.2219(8) 0.1382(5) 0.6498(6) 0.161 Uiso 1 calc R
C123 C -0.0957(9) 0.0641(8) 0.6113(5) 0.096(4) Uani 1 d .
O123 O -0.0344(7) 0.0448(5) 0.5825(5) 0.162(5) Uani 1 d .
C124 C -0.1608(8) 0.0246(6) 0.6389(5) 0.071(3) Uani 1 d .
C125 C -0.1405(7) -0.0339(6) 0.6797(5) 0.079(3) Uani 1 d .
H12H H -0.0844(7) -0.0473(6) 0.6906(5) 0.094 Uiso 1 calc R
C126 C -0.2001(7) -0.0742(5) 0.7056(5) 0.066(3) Uani 1 d .
C127 C -0.2822(7) -0.0537(5) 0.6863(4) 0.068(3) Uani 1 d .
H12I H -0.3238(7) -0.0785(5) 0.7023(4) 0.082 Uiso 1 calc R
C128 C -0.3034(7) 0.0038(5) 0.6429(5) 0.063(3) Uani 1 d .
O128 O -0.3849(5) 0.0167(3) 0.6260(4) 0.093(2) Uani 1 d .
C129 C -0.2438(9) 0.0424(5) 0.6222(4) 0.079(3) Uani 1 d .
H12J H -0.2600(9) 0.0819(5) 0.5962(4) 0.094 Uiso 1 calc R
C130 C -0.1755(7) -0.1362(6) 0.7463(6) 0.077(3) Uani 1 d .
O130 O -0.1591(6) -0.1786(4) 0.7255(4) 0.119(3) Uani 1 d .
N131 N -0.1710(5) -0.1425(4) 0.8051(4) 0.077(3) Uani 1 d .
C131 C -0.1956(7) -0.0937(5) 0.8324(5) 0.096(4) Uiso 1 d .
H13C H -0.1868(7) -0.1098(5) 0.8751(5) 0.144 Uiso 1 calc R
H13D H -0.2545(7) -0.0772(5) 0.8262(5) 0.144 Uiso 1 calc R
H13E H -0.1618(7) -0.0617(5) 0.8139(5) 0.144 Uiso 1 calc R
C132 C -0.1475(7) -0.2036(5) 0.8456(5) 0.095(4) Uani 1 d .
H13A H -0.1379(7) -0.2327(5) 0.8227(5) 0.114 Uiso 1 calc R
H13B H -0.1939(7) -0.2141(5) 0.8753(5) 0.114 Uiso 1 calc R
C133 C -0.0649(7) -0.2094(5) 0.8795(5) 0.076(3) Uani 1 d .
C134 C 0.0106(7) -0.2134(5) 0.8498(5) 0.079(3) Uani 1 d .
H13I H 0.0131(7) -0.2120(5) 0.8093(5) 0.095 Uiso 1 calc R
C135 C 0.0858(7) -0.2197(5) 0.8777(5) 0.080(3) Uani 1 d .
H13J H 0.1376(7) -0.2207(5) 0.8556(5) 0.096 Uiso 1 calc R
C136 C 0.0829(6) -0.2243(5) 0.9385(5) 0.071(3) Uani 1 d .
C137 C 0.0068(8) -0.2191(6) 0.9691(5) 0.109(4) Uani 1 d .
H13K H 0.0043(8) -0.2200(6) 1.0094(5) 0.131 Uiso 1 calc R
C138 C -0.0702(7) -0.2121(6) 0.9393(5) 0.115(5) Uani 1 d .
H13L H -0.1228(7) -0.2095(6) 0.9603(5) 0.137 Uiso 1 calc R
N139 N 0.1604(6) -0.2372(4) 0.9690(4) 0.083(3) Uani 1 d .
C139 C 0.2069(9) -0.2994(6) 0.9803(6) 0.123(4) Uiso 1 d .
H13F H 0.1741(9) -0.3240(6) 0.9683(6) 0.184 Uiso 1 calc R
H13G H 0.2168(9) -0.3171(6) 1.0228(6) 0.184 Uiso 1 calc R
H13H H 0.2603(9) -0.2981(6) 0.9573(6) 0.184 Uiso 1 calc R
C140 C 0.1948(9) -0.1931(6) 0.9821(5) 0.093(4) Uani 1 d .
O140 O 0.2649(6) -0.2079(4) 1.0051(4) 0.117(3) Uani 1 d .
C141 C 0.1468(8) -0.1296(5) 0.9688(6) 0.099(4) Uiso 1 d .
H14B H 0.1345(8) -0.1143(5) 0.9262(6) 0.119 Uiso 1 calc R
H14C H 0.0930(8) -0.1310(5) 0.9923(6) 0.119 Uiso 1 calc R
C142 C 0.1918(7) -0.0871(5) 0.9825(6) 0.096(4) Uiso 1 d .
H14D H 0.2066(7) -0.1037(5) 1.0246(6) 0.116 Uiso 1 calc R
H14E H 0.2444(7) -0.0845(5) 0.9576(6) 0.116 Uiso 1 calc R
C143 C 0.1452(9) -0.0261(6) 0.9726(7) 0.136(5) Uiso 1 d .
H14F H 0.0965(9) -0.0281(6) 1.0013(7) 0.163 Uiso 1 calc R
H14G H 0.1240(9) -0.0116(6) 0.9322(7) 0.163 Uiso 1 calc R
C144 C 0.1979(10) 0.0222(6) 0.9794(7) 0.140(5) Uiso 1 d .
H14H H 0.2141(10) 0.0094(6) 1.0211(7) 0.168 Uiso 1 calc R
H14I H 0.2498(10) 0.0204(6) 0.9540(7) 0.168 Uiso 1 calc R
C145 C 0.1581(11) 0.0838(7) 0.9645(8) 0.162(6) Uiso 1 d .
H14J H 0.1935(11) 0.1073(7) 0.9766(8) 0.194 Uiso 1 calc R
H14K H 0.1045(11) 0.0857(7) 0.9880(8) 0.194 Uiso 1 calc R
C146 C 0.1412(9) 0.1139(6) 0.8992(7) 0.131(5) Uiso 1 d .
H14L H 0.1085(9) 0.0889(6) 0.8870(7) 0.157 Uiso 1 calc R
H14M H 0.1057(9) 0.1534(6) 0.8953(7) 0.157 Uiso 1 calc R
C147 C 0.2163(8) 0.1247(5) 0.8553(5) 0.103(4) Uiso 1 d .
H14N H 0.2541(8) 0.0860(5) 0.8596(5) 0.123 Uiso 1 calc R
H14O H 0.2472(8) 0.1527(5) 0.8644(5) 0.123 Uiso 1 calc R
C148 C 0.1872(8) 0.1529(5) 0.7875(5) 0.093(3) Uiso 1 d .
H14P H 0.1611(8) 0.1231(5) 0.7772(5) 0.112 Uiso 1 calc R
H14Q H 0.1451(8) 0.1894(5) 0.7842(5) 0.112 Uiso 1 calc R
C149 C 0.2598(9) 0.1692(5) 0.7444(7) 0.095(4) Uani 1 d .
O149 O 0.3272(6) 0.1760(5) 0.7574(4) 0.137(4) Uani 1 d .
N150 N 0.2454(7) 0.1774(4) 0.6842(5) 0.097(3) Uani 1 d .
C150 C 0.3173(10) 0.1963(7) 0.6397(7) 0.153(6) Uiso 1 d .
H15H H 0.3019(10) 0.2005(7) 0.5996(7) 0.230 Uiso 1 calc R
H15I H 0.3668(10) 0.1655(7) 0.6500(7) 0.230 Uiso 1 calc R
H15J H 0.3294(10) 0.2349(7) 0.6408(7) 0.230 Uiso 1 calc R
C151 C 0.1697(8) 0.1726(6) 0.6624(5) 0.082(3) Uani 1 d .
C152 C 0.0989(8) 0.2152(5) 0.6609(5) 0.084(3) Uani 1 d .
H15K H 0.0984(8) 0.2470(5) 0.6772(5) 0.101 Uiso 1 calc R
C153 C 0.0278(8) 0.2106(6) 0.6350(5) 0.092(4) Uani 1 d .
H15L H -0.0209(8) 0.2393(6) 0.6351(5) 0.110 Uiso 1 calc R
C154 C 0.0261(10) 0.1650(7) 0.6087(5) 0.090(4) Uani 1 d .
C155 C 0.0971(12) 0.1206(7) 0.6110(5) 0.102(4) Uani 1 d .
H15M H 0.0960(12) 0.0879(7) 0.5962(5) 0.122 Uiso 1 calc R
C156 C 0.1677(10) 0.1250(6) 0.6349(6) 0.105(4) Uani 1 d .
H15N H 0.2166(10) 0.0967(6) 0.6337(6) 0.126 Uiso 1 calc R
C157 C -0.4042(10) 0.0744(7) 0.5773(7) 0.138(5) Uiso 1 d .
H15B H -0.4065(10) 0.1086(7) 0.5931(7) 0.165 Uiso 1 calc R
H15C H -0.3589(10) 0.0772(7) 0.5458(7) 0.165 Uiso 1 calc R
C158 C -0.4757(14) 0.0788(9) 0.5538(10) 0.197(8) Uiso 1 d .
H15D H -0.4615(14) 0.0621(9) 0.5202(10) 0.236 Uiso 1 calc R
H15E H -0.5071(14) 0.0500(9) 0.5840(10) 0.236 Uiso 1 calc R
C159 C -0.5321(14) 0.1300(10) 0.5330(9) 0.214(8) Uiso 1 d .
H15F H -0.5215(14) 0.1675(10) 0.5347(9) 0.256 Uiso 1 calc R
H15G H -0.5818(14) 0.1280(10) 0.5169(9) 0.256 Uiso 1 calc R
O200 O -0.6060(8) 0.7422(5) -0.1193(6) 0.076(4) Uiso 0.50 d P
O201 O -0.4554(7) 0.2923(5) 0.2201(5) 0.056(3) Uiso 0.50 d P
O202 O -0.1267(12) 0.2674(8) 0.4060(9) 0.139(6) Uiso 0.50 d P
O203 O -0.1634(10) 0.3988(7) 0.3442(8) 0.114(5) Uiso 0.50 d P

loop_
_atom_type_symbol
_atom_type_description
_atom_type_scat_dispersion_real
_atom_type_scat_dispersion_imag
_atom_type_scat_source
C C 0.0033 0.0016 'International Tables Vol C Tables 4.2.6.8 and 6.1.1.4'
H H 0.0000 0.0000 'International Tables Vol C Tables 4.2.6.8 and 6.1.1.4'
N N 0.0061 0.0033 'International Tables Vol C Tables 4.2.6.8 and 6.1.1.4'
O O 0.0106 0.0060 'International Tables Vol C Tables 4.2.6.8 and 6.1.1.4'

loop_
_geom_angle_atom_site_label_1
_geom_angle_atom_site_label_2
_geom_angle_atom_site_label_3
_geom_angle
N2 C1 C34 113.0(9)
C3 N2 C2 123.5(9)
C3 N2 C1 120.0(9)
C2 N2 C1 116.5(9)
O3 C3 N2 122.3(10)
O3 C3 C4 117.9(11)
N2 C3 C4 119.9(10)
C5 C4 C9 120.4(9)
C5 C4 C3 120.7(10)
C9 C4 C3 118.8(10)
C6 C5 C4 121.5(9)
C5 C6 C7 117.4(9)
C5 C6 C10 120.0(9)
C7 C6 C10 122.0(9)
C8 C7 C6 121.2(9)
O8 C8 C9 125.8(10)
O8 C8 C7 114.3(10)
C9 C8 C7 119.8(9)
C8 O8 C37 115.6(9)
C8 C9 C4 119.5(10)
O10 C10 N11 120.8(10)
O10 C10 C6 117.2(10)
N11 C10 C6 122.0(10)
C10 N11 C11 124.5(9)
C10 N11 C12 120.3(8)
C11 N11 C12 114.7(8)
N11 C12 C13 112.6(7)
C18 C13 C14 119.0(9)
C18 C13 C12 120.4(9)
C14 C13 C12 120.6(9)
C13 C14 C15 120.5(9)
C16 C15 C14 119.3(9)
C17 C16 C15 120.8(9)
C17 C16 N19 119.3(10)
C15 C16 N19 119.5(10)
C16 C17 C18 119.2(9)
C13 C18 C17 121.1(9)
C20 N19 C16 126.9(8)
C20 N19 C19 115.5(9)
C16 N19 C19 117.0(9)
O20 C20 N19 122.1(9)
O20 C20 C21 124.9(11)
N19 C20 C21 113.0(11)
C20 C21 C22 110.5(11)
C23 C22 C21 117.1(14)
C22 C23 C24 115.3(17)
C25 C24 C23 114.0(20)
C26 C25 C24 117.2(19)
C25 C26 C27 105.7(17)
C28 C27 C26 106.3(14)
C29 C28 C27 117.2(15)
O29 C29 N30 117.7(14)
O29 C29 C28 121.1(18)
N30 C29 C28 121.2(15)
C29 N30 C31 119.8(12)
C29 N30 C30 124.1(12)
C31 N30 C30 115.9(13)
C36 C31 C32 121.2(12)
C36 C31 N30 120.5(12)
C32 C31 N30 118.2(12)
C31 C32 C33 115.7(12)
C34 C33 C32 124.0(12)
C33 C34 C35 117.9(11)
C33 C34 C1 121.8(12)
C35 C34 C1 120.3(11)
C34 C35 C36 118.9(11)
C31 C36 C35 122.3(12)
O8 C37 C38 104.4(10)
C39 C38 C37 118.3(15)
N42 C41 C74 116.6(9)
C43 N42 C42 122.4(10)
C43 N42 C41 118.5(10)
C42 N42 C41 118.3(10)
O43 C43 N42 122.7(11)
O43 C43 C44 121.7(12)
N42 C43 C44 115.5(12)
C45 C44 C49 120.5(10)
C45 C44 C43 116.9(10)
C49 C44 C43 122.0(10)
C46 C45 C44 118.2(10)
C45 C46 C47 121.8(9)
C45 C46 C50 119.0(10)
C47 C46 C50 118.8(10)
C46 C47 C48 120.7(10)
O48 C48 C49 126.1(10)
O48 C48 C47 114.9(10)
C49 C48 C47 118.9(10)
C48 O48 C77 118.9(8)
C48 C49 C44 119.6(9)
O50 C50 N51 123.9(11)
O50 C50 C46 119.1(13)
N51 C50 C46 116.5(11)
C50 N51 C52 118.9(10)
C50 N51 C51 124.4(10)
C52 N51 C51 116.4(10)
N51 C52 C53 114.5(9)
C54 C53 C58 120.0(12)
C54 C53 C52 122.8(13)
C58 C53 C52 117.1(13)
C53 C54 C55 121.7(11)
C56 C55 C54 119.3(10)
C57 C56 C55 118.2(11)
C57 C56 N59 120.1(12)
C55 C56 N59 121.6(12)
C56 C57 C58 121.9(12)
C53 C58 C57 118.8(12)
C60 N59 C59 118.8(12)
C60 N59 C56 126.6(10)
C59 N59 C56 114.6(12)
O60 C60 N59 120.8(12)
O60 C60 C61 117.6(15)
N59 C60 C61 121.6(14)
C62 C61 C60 115.1(12)
C63 C62 C61 113.9(11)
C62 C63 C64 117.7(11)
C65 C64 C63 115.4(11)
C64 C65 C66 115.9(10)
C65 C66 C67 113.3(9)
C66 C67 C68 115.3(9)
C69 C68 C67 114.5(10)
O69 C69 N70 122.3(12)
O69 C69 C68 122.1(13)
N70 C69 C68 115.6(11)
C69 N70 C71 126.4(10)
C69 N70 C70 120.0(11)
C71 N70 C70 113.5(10)
C72 C71 C76 121.5(12)
C72 C71 N70 120.6(13)
C76 C71 N70 117.8(13)
C71 C72 C73 119.4(12)
C74 C73 C72 123.5(12)
C75 C74 C73 118.5(11)
C75 C74 C41 118.8(12)
C73 C74 C41 122.7(13)
C74 C75 C76 120.4(11)
C71 C76 C75 116.6(12)
O48 C77 C78 110.0(9)
C79 C78 C77 124.5(12)
N82 C81 C114 113.4(9)
C83 N82 C82 122.3(9)
C83 N82 C81 120.8(9)
C82 N82 C81 116.5(9)
O83 C83 N82 124.2(10)
O83 C83 C84 117.8(11)
N82 C83 C84 117.8(10)
C85 C84 C89 118.5(9)
C85 C84 C83 119.1(9)
C89 C84 C83 121.8(10)
C86 C85 C84 119.5(10)
C85 C86 C87 121.9(10)
C85 C86 C90 121.5(11)
C87 C86 C90 116.2(10)
C88 C87 C86 118.6(10)
C87 C88 O88 125.0(10)
C87 C88 C89 121.5(10)
O88 C88 C89 113.5(10)
C88 O88 C117 117.8(9)
C88 C89 C84 119.9(10)
O90 C90 N91 125.3(15)
O90 C90 C86 116.7(16)
N91 C90 C86 117.9(14)
C90 N91 C92 114.0(15)
C90 N91 C91 123.9(11)
C92 N91 C91 122.0(14)
N91 C92 C93 115.6(10)
C94 C93 C98 117.7(15)
C94 C93 C92 125.8(21)
C98 C93 C92 116.2(19)
C93 C94 C95 123.5(18)
C96 C95 C94 121.5(17)
C95 C96 C97 120.8(13)
C95 C96 N99 125.4(17)
C97 C96 N99 113.8(16)
C98 C97 C96 115.6(15)
C93 C98 C97 120.7(16)
C100 N99 C96 126.1(12)
C100 N99 C99 119.0(12)
C96 N99 C99 113.8(11)
O100 C100 N99 123.1(15)
O100 C100 C101 126.0(16)
N99 C100 C101 110.8(14)
C102 C101 C100 118.9(19)
C101 C102 C103 124.1(20)
C104 C103 C102 119.2(17)
C105 C104 C103 119.8(23)
C104 C105 C106 120.7(21)
C105 C106 C107 113.4(14)
C106 C107 C108 110.9(12)
C109 C108 C107 104.4(13)
N110 C109 O109 122.4(15)
N110 C109 C108 119.1(16)
O109 C109 C108 118.4(17)
C109 N110 C111 124.9(12)
C109 N110 C110 114.5(12)
C111 N110 C110 120.0(9)
C116 C111 C112 120.6(10)
C116 C111 N110 118.6(10)
C112 C111 N110 120.6(10)
C111 C112 C113 118.8(10)
C114 C113 C112 121.0(10)
C113 C114 C115 117.3(10)
C113 C114 C81 122.3(11)
C115 C114 C81 120.4(11)
C116 C115 C114 121.8(10)
C111 C116 C115 120.2(10)
O88 C117 C118 112.2(12)
C119 C118 C117 93.8(25)
N122 C121 C154 115.0(10)
C123 N122 C121 119.7(11)
C123 N122 C122 123.5(10)
C121 N122 C122 116.5(11)
O123 C123 N122 120.6(12)
O123 C123 C124 118.9(15)
N122 C123 C124 120.3(13)
C125 C124 C129 116.8(11)
C125 C124 C123 121.8(12)
C129 C124 C123 121.2(12)
C124 C125 C126 123.8(10)
C127 C126 C125 116.4(10)
C127 C126 C130 121.3(10)
C125 C126 C130 122.1(10)
C126 C127 C128 121.0(10)
O128 C128 C129 125.5(10)
O128 C128 C127 114.9(10)
C129 C128 C127 119.7(10)
C128 O128 C157 114.2(10)
C128 C129 C124 122.1(11)
O130 C130 N131 123.6(11)
O130 C130 C126 118.9(12)
N131 C130 C126 117.5(11)
C130 N131 C131 125.2(9)
C130 N131 C132 117.8(10)
C131 N131 C132 116.8(9)
N131 C132 C133 112.1(8)
C134 C133 C138 120.3(10)
C134 C133 C132 119.2(11)
C138 C133 C132 120.5(11)
C133 C134 C135 121.7(10)
C136 C135 C134 119.5(10)
C137 C136 C135 119.6(10)
C137 C136 N139 120.7(10)
C135 C136 N139 119.7(10)
C136 C137 C138 120.0(11)
C133 C138 C137 118.8(10)
C140 N139 C136 123.3(10)
C140 N139 C139 120.3(10)
C136 N139 C139 116.1(10)
O140 C140 N139 118.6(12)
O140 C140 C141 122.3(14)
N139 C140 C141 119.1(12)
C142 C141 C140 113.5(12)
C143 C142 C141 114.6(11)
C142 C143 C144 114.6(12)
C145 C144 C143 117.1(14)
C144 C145 C146 115.1(14)
C147 C146 C145 117.6(13)
C146 C147 C148 111.0(11)
C149 C148 C147 111.4(11)
O149 C149 N150 119.9(12)
O149 C149 C148 125.4(14)
N150 C149 C148 114.7(12)
C149 N150 C151 126.1(10)
C149 N150 C150 115.3(11)
C151 N150 C150 118.6(11)
C152 C151 N150 121.5(12)
C152 C151 C156 118.1(11)
N150 C151 C156 120.1(13)
C151 C152 C153 119.1(12)
C154 C153 C152 122.7(13)
C153 C154 C155 118.8(12)
C153 C154 C121 122.0(16)
C155 C154 C121 119.1(14)
C156 C155 C154 119.3(13)
C155 C156 C151 121.9(13)
C158 C157 O128 112.2(15)
C159 C158 C157 127.0(21)

loop_
_geom_bond_atom_site_label_1
_geom_bond_atom_site_label_2
_geom_bond_distance
C1 N2 1.441(12)
C1 C34 1.486(14)
N2 C3 1.349(12)
N2 C2 1.438(13)
C3 O3 1.221(11)
C3 C4 1.503(14)
C4 C5 1.390(12)
C4 C9 1.392(13)
C5 C6 1.336(12)
C6 C7 1.426(12)
C6 C10 1.482(13)
C7 C8 1.385(12)
C8 O8 1.331(10)
C8 C9 1.342(12)
O8 C37 1.430(12)
C10 O10 1.244(11)
C10 N11 1.334(11)
N11 C11 1.448(12)
N11 C12 1.467(11)
C12 C13 1.541(12)
C13 C18 1.342(12)
C13 C14 1.356(12)
C14 C15 1.406(13)
C15 C16 1.353(12)
C16 C17 1.337(13)
C16 N19 1.433(11)
C17 C18 1.413(13)
N19 C20 1.384(13)
N19 C19 1.458(14)
C20 O20 1.189(12)
C20 C21 1.464(14)
C21 C22 1.57(2)
C22 C23 1.47(2)
C23 C24 1.52(2)
C24 C25 1.54(2)
C25 C26 1.47(2)
C26 C27 1.48(2)
C27 C28 1.47(2)
C28 C29 1.46(2)
C29 O29 1.26(2)
C29 N30 1.34(2)
N30 C31 1.435(15)
N30 C30 1.48(2)
C31 C36 1.350(15)
C31 C32 1.37(2)
C32 C33 1.45(2)
C33 C34 1.348(15)
C34 C35 1.393(15)
C35 C36 1.41(2)
C37 C38 1.50(2)
C38 C39 1.32(2)
C41 N42 1.443(12)
C41 C74 1.455(14)
N42 C43 1.377(13)
N42 C42 1.431(14)
C43 O43 1.198(13)
C43 C44 1.495(14)
C44 C45 1.415(13)
C44 C49 1.398(13)
C45 C46 1.370(12)
C46 C47 1.373(13)
C46 C50 1.520(14)
C47 C48 1.395(12)
C48 O48 1.354(11)
C48 C49 1.399(13)
O48 C77 1.406(12)
C50 O50 1.246(13)
C50 N51 1.307(14)
N51 C52 1.467(12)
N51 C51 1.489(14)
C52 C53 1.498(15)
C53 C54 1.338(14)
C53 C58 1.37(2)
C54 C55 1.374(13)
C55 C56 1.378(14)
C56 C57 1.38(2)
C56 N59 1.431(14)
C57 C58 1.37(2)
N59 C60 1.277(15)
N59 C59 1.40(2)
C60 O60 1.271(15)
C60 C61 1.49(2)
C61 C62 1.48(2)
C62 C63 1.500(15)
C63 C64 1.500(14)
C64 C65 1.452(14)
C65 C66 1.492(13)
C66 C67 1.488(13)
C67 C68 1.538(14)
C68 C69 1.47(2)
C69 O69 1.230(12)
C69 N70 1.317(14)
N70 C71 1.444(14)
N70 C70 1.50(2)
C71 C72 1.33(2)
C71 C76 1.41(2)
C72 C73 1.39(2)
C73 C74 1.345(15)
C74 C75 1.37(2)
C75 C76 1.45(2)
C77 C78 1.473(14)
C78 C79 1.278(14)
C81 N82 1.461(11)
C81 C114 1.478(13)
N82 C83 1.298(12)
N82 C82 1.445(13)
C83 O83 1.233(12)
C83 C84 1.509(13)
C84 C85 1.400(12)
C84 C89 1.389(13)
C85 C86 1.369(13)
C86 C87 1.375(13)
C86 C90 1.49(2)
C87 C88 1.357(13)
C88 O88 1.365(11)
C88 C89 1.385(13)
O88 C117 1.429(13)
C90 O90 1.23(2)
C90 N91 1.40(2)
N91 C92 1.47(2)
N91 C91 1.46(2)
C92 C93 1.56(2)
C93 C94 1.33(2)
C93 C98 1.38(2)
C94 C95 1.34(2)
C95 C96 1.26(2)
C96 C97 1.45(2)
C96 N99 1.43(2)
C97 C98 1.39(2)
N99 C100 1.34(2)
N99 C99 1.463(15)
C100 O100 1.19(2)
C100 C101 1.60(2)
C101 C102 1.31(2)
C102 C103 1.55(2)
C103 C104 1.41(2)
C104 C105 1.32(2)
C105 C106 1.48(2)
C106 C107 1.48(2)
C107 C108 1.71(2)
C108 C109 1.49(2)
C109 N110 1.26(2)
C109 O109 1.34(2)
N110 C111 1.427(12)
N110 C110 1.449(14)
C111 C116 1.367(12)
C111 C112 1.370(14)
C112 C113 1.461(15)
C113 C114 1.369(15)
C114 C115 1.410(14)
C115 C116 1.396(13)
C117 C118 1.64(2)
C118 C119 1.29(4)
C121 N122 1.433(13)
C121 C154 1.52(2)
N122 C123 1.317(15)
N122 C122 1.437(14)
C123 O123 1.230(14)
C123 C124 1.47(2)
C124 C125 1.389(14)
C124 C129 1.378(14)
C125 C126 1.410(14)
C126 C127 1.386(13)
C126 C130 1.457(14)
C127 C128 1.400(13)
C128 O128 1.356(11)
C128 C129 1.372(14)
O128 C157 1.457(15)
C130 O130 1.207(12)
C130 N131 1.338(13)
N131 C131 1.445(12)
N131 C132 1.437(12)
C132 C133 1.575(14)
C133 C134 1.332(13)
C133 C138 1.367(15)
C134 C135 1.391(13)
C135 C136 1.381(13)
C136 C137 1.352(13)
C136 N139 1.433(12)
C137 C138 1.44(2)
N139 C140 1.373(14)
N139 C139 1.453(14)
C140 O140 1.239(14)
C140 C141 1.48(2)
C141 C142 1.450(14)
C142 C143 1.434(15)
C143 C144 1.57(2)
C144 C145 1.40(2)
C145 C146 1.49(2)
C146 C147 1.50(2)
C147 C148 1.588(15)
C148 C149 1.48(2)
C149 O149 1.200(14)
C149 N150 1.390(15)
N150 C151 1.400(14)
N150 C150 1.50(2)
C151 C152 1.358(15)
C151 C156 1.45(2)
C152 C153 1.380(15)
C153 C154 1.39(2)
C154 C155 1.38(2)
C155 C156 1.35(2)
C157 C158 1.29(2)
C158 C159 1.34(2)

loop_
_geom_torsion_atom_site_label_1
_geom_torsion_atom_site_label_2
_geom_torsion_atom_site_label_3
_geom_torsion_atom_site_label_4
_geom_torsion
C34 C1 N2 C3 105.5(12)
C34 C1 N2 C2 -72.3(13)
C2 N2 C3 O3 170.9(11)
C1 N2 C3 O3 -6.8(16)
C2 N2 C3 C4 -10.0(15)
C1 N2 C3 C4 172.3(9)
O3 C3 C4 C5 -65.3(13)
N2 C3 C4 C5 115.6(10)
O3 C3 C4 C9 110.2(12)
N2 C3 C4 C9 -68.9(12)
C9 C4 C5 C6 1.7(13)
C3 C4 C5 C6 177.1(9)
C4 C5 C6 C7 -3.8(12)
C4 C5 C6 C10 -175.3(8)
C5 C6 C7 C8 1.2(13)
C10 C6 C7 C8 172.6(9)
C6 C7 C8 O8 -178.5(8)
C6 C7 C8 C9 3.6(14)
C9 C8 O8 C37 1.7(14)
C7 C8 O8 C37 -176.1(9)
O8 C8 C9 C4 176.6(9)
C7 C8 C9 C4 -5.7(14)
C5 C4 C9 C8 3.3(13)
C3 C4 C9 C8 -172.2(9)
C5 C6 C10 O10 42.9(12)
C7 C6 C10 O10 -128.3(10)
C5 C6 C10 N11 -137.6(9)
C7 C6 C10 N11 51.2(12)
O10 C10 N11 C11 -165.2(9)
C6 C10 N11 C11 15.3(14)
O10 C10 N11 C12 6.2(13)
C6 C10 N11 C12 -173.3(8)
C10 N11 C12 C13 -90.5(10)
C11 N11 C12 C13 81.7(10)
N11 C12 C13 C18 -95.0(10)
N11 C12 C13 C14 87.8(11)
C18 C13 C14 C15 -2.0(14)
C12 C13 C14 C15 175.3(8)
C13 C14 C15 C16 3.9(14)
C14 C15 C16 C17 -4.1(15)
C14 C15 C16 N19 -177.1(8)
C15 C16 C17 C18 2.4(15)
N19 C16 C17 C18 175.5(9)
C14 C13 C18 C17 0.3(15)
C12 C13 C18 C17 -177.0(9)
C16 C17 C18 C13 -0.5(16)
C17 C16 N19 C20 77.8(13)
C15 C16 N19 C20 -109.0(12)
C17 C16 N19 C19 -93.0(12)
C15 C16 N19 C19 80.1(12)
C16 N19 C20 O20 -170.8(11)
C19 N19 C20 O20 0.2(16)
C16 N19 C20 C21 7.5(15)
C19 N19 C20 C21 178.5(10)
O20 C20 C21 C22 -22.6(16)
N19 C20 C21 C22 159.2(10)
C20 C21 C22 C23 -164.6(12)
C21 C22 C23 C24 169.1(15)
C22 C23 C24 C25 172.9(16)
C23 C24 C25 C26 77.8(26)
C24 C25 C26 C27 175.5(19)
C25 C26 C27 C28 170.9(16)
C26 C27 C28 C29 80.0(18)
C27 C28 C29 O29 18.3(22)
C27 C28 C29 N30 -162.1(14)
O29 C29 N30 C31 -179.0(12)
C28 C29 N30 C31 1.4(20)
O29 C29 N30 C30 7.1(21)
C28 C29 N30 C30 -172.6(13)
C29 N30 C31 C36 -87.1(16)
C30 N30 C31 C36 87.2(16)
C29 N30 C31 C32 97.7(16)
C30 N30 C31 C32 -87.9(15)
C36 C31 C32 C33 2.2(20)
N30 C31 C32 C33 177.3(12)
C31 C32 C33 C34 0.1(21)
C32 C33 C34 C35 -2.6(20)
C32 C33 C34 C1 177.3(12)
N2 C1 C34 C33 -55.6(16)
N2 C1 C34 C35 124.4(12)
C33 C34 C35 C36 3.0(19)
C1 C34 C35 C36 -177.0(12)
C32 C31 C36 C35 -1.8(22)
N30 C31 C36 C35 -176.8(13)
C34 C35 C36 C31 -0.9(22)
C8 O8 C37 C38 179.4(9)
O8 C37 C38 C39 139.8(15)
C74 C41 N42 C43 89.1(13)
C74 C41 N42 C42 -80.7(14)
C42 N42 C43 O43 163.5(12)
C41 N42 C43 O43 -5.9(16)
C42 N42 C43 C44 -19.2(14)
C41 N42 C43 C44 171.5(9)
O43 C43 C44 C45 -59.5(15)
N42 C43 C44 C45 123.2(10)
O43 C43 C44 C49 111.7(14)
N42 C43 C44 C49 -65.6(13)
C49 C44 C45 C46 3.1(14)
C43 C44 C45 C46 174.4(10)
C44 C45 C46 C47 -2.8(15)
C44 C45 C46 C50 -175.5(10)
C45 C46 C47 C48 3.0(15)
C50 C46 C47 C48 175.7(10)
C46 C47 C48 O48 179.8(9)
C46 C47 C48 C49 -3.3(14)
C49 C48 O48 C77 -1.0(14)
C47 C48 O48 C77 175.6(9)
O48 C48 C49 C44 -179.8(9)
C47 C48 C49 C44 3.7(14)
C45 C44 C49 C48 -3.6(15)
C43 C44 C49 C48 -174.5(10)
C45 C46 C50 O50 64.0(14)
C47 C46 C50 O50 -108.9(13)
C45 C46 C50 N51 -123.2(12)
C47 C46 C50 N51 63.9(14)
O50 C50 N51 C52 7.6(18)
C46 C50 N51 C52 -164.9(9)
O50 C50 N51 C51 -165.5(11)
C46 C50 N51 C51 22.1(16)
C50 N51 C52 C53 -97.7(14)
C51 N51 C52 C53 75.9(14)
N51 C52 C53 C54 89.1(14)
N51 C52 C53 C58 -93.4(13)
C58 C53 C54 C55 -1.4(17)
C52 C53 C54 C55 175.9(9)
C53 C54 C55 C56 1.2(15)
C54 C55 C56 C57 -0.8(15)
C54 C55 C56 N59 -176.3(10)
C55 C56 C57 C58 0.7(19)
N59 C56 C57 C58 176.3(11)
C54 C53 C58 C57 1.3(18)
C52 C53 C58 C57 -176.2(11)
C56 C57 C58 C53 -1.0(20)
C57 C56 N59 C60 118.3(16)
C55 C56 N59 C60 -66.3(18)
C57 C56 N59 C59 -61.8(16)
C55 C56 N59 C59 113.6(13)
C59 N59 C60 O60 -0.1(23)
C56 N59 C60 O60 179.7(13)
C59 N59 C60 C61 176.5(14)
C56 N59 C60 C61 -3.6(23)
O60 C60 C61 C62 51.3(20)
N59 C60 C61 C62 -125.5(16)
C60 C61 C62 C63 -171.8(13)
C61 C62 C63 C64 -174.7(12)
C62 C63 C64 C65 -168.4(12)
C63 C64 C65 C66 -58.6(16)
C64 C65 C66 C67 -176.2(11)
C65 C66 C67 C68 174.8(10)
C66 C67 C68 C69 178.7(10)
C67 C68 C69 O69 -1.1(18)
C67 C68 C69 N70 -179.8(11)
O69 C69 N70 C71 176.2(13)
C68 C69 N70 C71 -5.1(20)
O69 C69 N70 C70 -6.2(21)
C68 C69 N70 C70 172.5(12)
C69 N70 C71 C72 93.4(17)
C70 N70 C71 C72 -84.3(15)
C69 N70 C71 C76 -88.4(16)
C70 N70 C71 C76 93.8(14)
C76 C71 C72 C73 -1.5(19)
N70 C71 C72 C73 176.5(10)
C71 C72 C73 C74 -0.4(20)
C72 C73 C74 C75 1.2(19)
C72 C73 C74 C41 -177.1(11)
N42 C41 C74 C75 93.3(14)
N42 C41 C74 C73 -88.5(15)
C73 C74 C75 C76 -0.1(18)
C41 C74 C75 C76 178.3(11)
C72 C71 C76 C75 2.5(19)
N70 C71 C76 C75 -175.6(10)
C74 C75 C76 C71 -1.7(19)
C48 O48 C77 C78 170.8(9)
O48 C77 C78 C79 -6.2(18)
C114 C81 N82 C83 -98.9(12)
C114 C81 N82 C82 73.9(12)
C82 N82 C83 O83 -175.7(11)
C81 N82 C83 O83 -3.3(17)
C82 N82 C83 C84 9.3(15)
C81 N82 C83 C84 -178.3(9)
O83 C83 C84 C85 73.5(13)
N82 C83 C84 C85 -111.1(11)
O83 C83 C84 C89 -97.4(13)
N82 C83 C84 C89 78.0(13)
C89 C84 C85 C86 -6.2(14)
C83 C84 C85 C86 -177.3(10)
C84 C85 C86 C87 4.3(16)
C84 C85 C86 C90 177.6(11)
C85 C86 C87 C88 -1.0(16)
C90 C86 C87 C88 -174.6(11)
C86 C87 C88 O88 178.1(9)
C86 C87 C88 C89 -0.3(16)
C87 C88 O88 C117 3.0(16)
C89 C88 O88 C117 -178.4(10)
C87 C88 C89 C84 -1.7(15)
O88 C88 C89 C84 179.6(9)
C85 C84 C89 C88 4.9(14)
C83 C84 C89 C88 175.9(10)
C85 C86 C90 O90 -53.5(16)
C87 C86 C90 O90 120.2(13)
C85 C86 C90 N91 131.5(12)
C87 C86 C90 N91 -54.8(14)
O90 C90 N91 C92 -15.0(18)
C86 C90 N91 C92 159.6(9)
O90 C90 N91 C91 168.3(13)
C86 C90 N91 C91 -17.1(16)
C90 N91 C92 C93 99.1(17)
C91 N91 C92 C93 -84.1(19)
N91 C92 C93 C94 -104.4(21)
N91 C92 C93 C98 81.5(18)
C98 C93 C94 C95 -0.3(25)
C92 C93 C94 C95 -174.3(13)
C93 C94 C95 C96 -0.2(26)
C94 C95 C96 C97 2.4(25)
C94 C95 C96 N99 -179.0(13)
C95 C96 C97 C98 -3.9(21)
N99 C96 C97 C98 177.3(11)
C94 C93 C98 C97 -1.5(22)
C92 C93 C98 C97 173.1(11)
C96 C97 C98 C93 3.5(19)
C95 C96 N99 C100 86.7(24)
C97 C96 N99 C100 -94.6(20)
C95 C96 N99 C99 -81.5(19)
C97 C96 N99 C99 97.3(15)
C96 N99 C100 O100 -173.7(20)
C99 N99 C100 O100 -6.0(31)
C96 N99 C100 C101 1.4(27)
C99 N99 C100 C101 169.0(15)
O100 C100 C101 C102 5.7(37)
N99 C100 C101 C102 -169.2(20)
C100 C101 C102 C103 -169.6(18)
C101 C102 C103 C104 169.4(22)
C102 C103 C104 C105 -160.5(21)
C103 C104 C105 C106 -64.8(33)
C104 C105 C106 C107 -178.6(21)
C105 C106 C107 C108 -166.7(14)
C106 C107 C108 C109 -81.7(15)
C107 C108 C109 N110 162.7(12)
C107 C108 C109 O109 -14.3(16)
O109 C109 N110 C111 172.2(11)
C108 C109 N110 C111 -4.6(18)
O109 C109 N110 C110 1.0(18)
C108 C109 N110 C110 -175.8(10)
C109 N110 C111 C116 -123.9(12)
C110 N110 C111 C116 46.9(13)
C109 N110 C111 C112 60.5(15)
C110 N110 C111 C112 -128.7(11)
C116 C111 C112 C113 4.7(16)
N110 C111 C112 C113 -179.8(10)
C111 C112 C113 C114 -1.8(17)
C112 C113 C114 C115 -0.9(16)
C112 C113 C114 C81 176.9(10)
N82 C81 C114 C113 -95.2(12)
N82 C81 C114 C115 82.6(13)
C113 C114 C115 C116 0.7(15)
C81 C114 C115 C116 -177.1(9)
C112 C111 C116 C115 -4.9(15)
N110 C111 C116 C115 179.5(9)
C114 C115 C116 C111 2.2(15)
C88 O88 C117 C118 173.3(12)
O88 C117 C118 C119 -81.2(24)
C154 C121 N122 C123 -92.9(15)
C154 C121 N122 C122 80.7(16)
C121 N122 C123 O123 6.5(19)
C122 N122 C123 O123 -166.7(12)
C121 N122 C123 C124 -168.4(10)
C122 N122 C123 C124 18.5(18)
O123 C123 C124 C125 57.2(16)
N122 C123 C124 C125 -127.9(12)
O123 C123 C124 C129 -118.3(14)
N122 C123 C124 C129 56.6(15)
C129 C124 C125 C126 -2.0(14)
C123 C124 C125 C126 -177.7(10)
C124 C125 C126 C127 2.8(14)
C124 C125 C126 C130 177.5(10)
C125 C126 C127 C128 0.6(13)
C130 C126 C127 C128 -174.1(10)
C126 C127 C128 O128 177.0(8)
C126 C127 C128 C129 -4.7(14)
C129 C128 O128 C157 6.5(14)
C127 C128 O128 C157 -175.2(9)
O128 C128 C129 C124 -176.2(9)
C127 C128 C129 C124 5.6(14)
C125 C124 C129 C128 -2.3(14)
C123 C124 C129 C128 173.4(11)
C127 C126 C130 O130 80.5(13)
C125 C126 C130 O130 -93.9(13)
C127 C126 C130 N131 -100.7(12)
C125 C126 C130 N131 84.9(12)
O130 C130 N131 C131 -175.6(11)
C126 C130 N131 C131 5.7(15)
O130 C130 N131 C132 -1.7(16)
C126 C130 N131 C132 179.5(9)
C130 N131 C132 C133 121.1(11)
C131 N131 C132 C133 -64.6(13)
N131 C132 C133 C134 -76.7(13)
N131 C132 C133 C138 105.2(13)
C138 C133 C134 C135 -0.8(17)
C132 C133 C134 C135 -178.9(9)
C133 C134 C135 C136 2.6(17)
C134 C135 C136 C137 -3.8(16)
C134 C135 C136 N139 173.5(10)
C135 C136 C137 C138 3.4(18)
N139 C136 C137 C138 -173.9(11)
C134 C133 C138 C137 0.2(19)
C132 C133 C138 C137 178.3(11)
C136 C137 C138 C133 -1.6(20)
C137 C136 N139 C140 -80.4(14)
C135 C136 N139 C140 102.3(12)
C137 C136 N139 C139 105.9(13)
C135 C136 N139 C139 -71.4(13)
C136 N139 C140 O140 -175.4(10)
C139 N139 C140 O140 -1.9(16)
C136 N139 C140 C141 5.2(15)
C139 N139 C140 C141 178.6(10)
O140 C140 C141 C142 3.0(16)
N139 C140 C141 C142 -177.6(10)
C140 C141 C142 C143 -177.3(11)
C141 C142 C143 C144 -172.6(11)
C142 C143 C144 C145 174.0(14)
C143 C144 C145 C146 -67.1(19)
C144 C145 C146 C147 -67.1(19)
C145 C146 C147 C148 176.2(12)
C146 C147 C148 C149 174.5(10)
C147 C148 C149 O149 -18.1(17)
C147 C148 C149 N150 162.5(10)
O149 C149 N150 C151 -178.2(13)
C148 C149 N150 C151 1.3(17)
O149 C149 N150 C150 -1.6(17)
C148 C149 N150 C150 177.9(10)
C149 N150 C151 C152 70.2(16)
C150 N150 C151 C152 -106.3(13)
C149 N150 C151 C156 -116.2(13)
C150 N150 C151 C156 67.3(15)
N150 C151 C152 C153 175.4(10)
C156 C151 C152 C153 1.6(16)
C151 C152 C153 C154 -1.6(17)
C152 C153 C154 C155 3.0(17)
C152 C153 C154 C121 -176.8(10)
N122 C121 C154 C153 -98.0(14)
N122 C121 C154 C155 82.3(16)
C153 C154 C155 C156 -4.4(18)
C121 C154 C155 C156 175.4(11)
C154 C155 C156 C151 4.6(19)
C152 C151 C156 C155 -3.2(17)
N150 C151 C156 C155 -177.0(11)
C128 O128 C157 C158 166.3(15)
O128 C157 C158 C159 144.3(21)
